data_1540822
loop_
_publ_author_name
'Vigdorchik, A.G.'
'Malinovskii, Yu.A.'
'Dryuchko, A.G.'

_publ_section_title
;
 Synthesis and crystal sructure of cesium dysprosium nitrate Cs (Dy (N
 O3)4 (H2 O)2) (H2 O)
;
_journal_name_full Kristallografiya
_journal_page_first 1396
_journal_page_last 1399
_journal_volume 34
_journal_year 1989
_chemical_formula_sum 'Cs Dy H6 N4 O15'
_chemical_name_systematic 'Cs (Dy (H2 O)2) (N O3)4 (H2 O)'
_space_group_IT_number 14
_symmetry_space_group_name_Hall '-P 2n'
_symmetry_space_group_name_H-M 'P 1 1 21/n'
_cell_angle_alpha 90
_cell_angle_beta 90
_cell_angle_gamma 108.55
_cell_formula_units_Z 4
_cell_length_a 10.859
_cell_length_b 11.217
_cell_length_c 11.887
_cell_volume 1372.677
_citation_journal_id_ASTM KRISAJ
_cod_data_source_file Vigdorchik_KRISAJ_1989_1159.cif
_cod_data_source_block H6Cs1Dy1N4O15
_cod_depositor_comments
;
 Marking attached hydrogen atoms.

 Antanas Vaitkus,
 2017-07-12
;
_cod_original_sg_symbol_Hall '-P 2ybc (z,x-z,y)'
_cod_original_formula_sum 'H6 Cs1 Dy1 N4 O15'
_cod_database_code 1540822

loop_
_symmetry_equiv_pos_as_xyz
x,y,z
-x+1/2,-y+1/2,z+1/2
-x,-y,-z
x-1/2,y-1/2,-z-1/2

loop_
_atom_site_label
_atom_site_type_symbol
_atom_site_fract_x
_atom_site_fract_y
_atom_site_fract_z
_atom_site_occupancy
_atom_site_U_iso_or_equiv
_atom_site_attached_hydrogens
Cs1 Cs+1 0.1345 0.424 0.1899 1 0.0 0
Dy1 Dy+3 0.2211 0.9325 0.1223 1 0.0 0
N1 N+5 0.1683 0.7693 0.574 1 0.0 0
N2 N+5 0.1752 0.4862 0.8436 1 0.0 0
N3 N+5 0.0214 0.1419 0.7516 1 0.0 0
N4 N+5 0.1421 0.864 0.8926 1 0.0 0
O1 O-2 0.095 0.6559 0.5817 1 0.0 0
O2 O-2 0.2129 0.7109 0.0963 1 0.0 0
O3 O-2 0.1281 0.8542 0.5455 1 0.0 0
O4 O-2 0.1589 0.5827 0.7977 1 0.0 0
O5 O-2 0.2463 0.0595 0.2898 1 0.0 0
O6 O-2 0.1216 0.4417 0.9282 1 0.0 0
O7 O-2 0.0593 0.7981 0.2503 1 0.0 0
O8 O-2 0.0025 0.9444 0.1767 1 0.0 0
O9 O-2 0.1132 0.1666 0.688 1 0.0 0
O10 O-2 0.061 0.8379 0.9737 1 0.0 0
O11 O-2 0.1081 0.8385 0.7953 1 0.0 0
O12 O-2 0.2591 0.9201 0.9191 1 0.0 0
O13 O-2 0.1802 0.1111 0.0474 1 0.0 2
O14 O-2 0.0753 0.4077 0.6013 1 0.0 2
O15 O-2 0.155 0.2393 0.3982 1 0.0 2
